data_1550576
loop_
_publ_author_name
'Szkop, Kevin M.'
'Geeson, Michael Baily'
'Stephan, Douglas W.'
'Cummins, Christopher'

_publ_section_title
;
 Synthesis of acyl(chloro)phosphines enabled by phosphinidene transfer
;
_journal_name_full 'Chemical Science'
_journal_paper_doi 10.1039/C8SC05657A
_journal_year 2019
_chemical_formula_sum 'C21 H28 Cl3 O P Ru'
_chemical_formula_weight 534.82
_space_group_crystal_system monoclinic
_space_group_IT_number 14
_space_group_name_Hall '-P 2ybc'
_space_group_name_H-M_alt 'P 1 21/c 1'
_symmetry_space_group_name_Hall '-P 2ybc'
_symmetry_space_group_name_H-M 'P 1 21/c 1'
_atom_sites_solution_hydrogens geom
_audit_creation_method SHELXL-2014/7
_audit_update_record
;
2018-12-03 deposited with the CCDC.
2019-02-07 downloaded from the CCDC.
;
_cell_angle_alpha 90
_cell_angle_beta 105.282(2)
_cell_angle_gamma 90
_cell_formula_units_Z 4
_cell_length_a 15.7335(9)
_cell_length_b 7.0904(4)
_cell_length_c 20.8392(11)
_cell_measurement_reflns_used 9762
_cell_measurement_temperature 100(2)
_cell_measurement_theta_max 31.48
_cell_measurement_theta_min 2.68
_cell_volume 2242.6(2)
_computing_cell_refinement 'Bruker SAINT'
_computing_data_collection 'Bruker APEX2'
_computing_data_reduction 'Bruker SAINT'
_computing_molecular_graphics 'Bruker SHELXTL'
_computing_publication_material 'Bruker SHELXTL'
_computing_structure_refinement 'SHELXL-2014/7 (Sheldrick, 2014)'
_computing_structure_solution 'SHELXS-97 (Sheldrick 2008)'
_diffrn_ambient_temperature 100(2)
_diffrn_measured_fraction_theta_full 1.000
_diffrn_measured_fraction_theta_max 0.999
_diffrn_measurement_device_type 'Bruker APEX-II CCD'
_diffrn_measurement_method '\f and \w scans'
_diffrn_radiation_type MoK\a
_diffrn_radiation_wavelength 0.71073
_diffrn_reflns_av_R_equivalents 0.0543
_diffrn_reflns_av_unetI/netI 0.0178
_diffrn_reflns_Laue_measured_fraction_full 1.000
_diffrn_reflns_Laue_measured_fraction_max 0.999
_diffrn_reflns_limit_h_max 23
_diffrn_reflns_limit_h_min -23
_diffrn_reflns_limit_k_max 10
_diffrn_reflns_limit_k_min -10
_diffrn_reflns_limit_l_max 30
_diffrn_reflns_limit_l_min -30
_diffrn_reflns_number 173034
_diffrn_reflns_point_group_measured_fraction_full 1.000
_diffrn_reflns_point_group_measured_fraction_max 0.999
_diffrn_reflns_theta_full 25.242
_diffrn_reflns_theta_max 31.580
_diffrn_reflns_theta_min 2.026
_exptl_absorpt_coefficient_mu 1.137
_exptl_absorpt_correction_type none
_exptl_crystal_colour orange
_exptl_crystal_density_diffrn 1.584
_exptl_crystal_description block
_exptl_crystal_F_000 1088
_exptl_crystal_size_max 0.185
_exptl_crystal_size_mid 0.176
_exptl_crystal_size_min 0.090
_exptl_transmission_factor_max 0.7462
_exptl_transmission_factor_min 0.6790
_refine_diff_density_max 1.647
_refine_diff_density_min -0.963
_refine_diff_density_rms 0.118
_refine_ls_extinction_method none
_refine_ls_goodness_of_fit_ref 1.257
_refine_ls_hydrogen_treatment constr
_refine_ls_matrix_type full
_refine_ls_number_parameters 250
_refine_ls_number_reflns 7510
_refine_ls_number_restraints 0
_refine_ls_restrained_S_all 1.257
_refine_ls_R_factor_all 0.0535
_refine_ls_R_factor_gt 0.0482
_refine_ls_shift/su_max 0.002
_refine_ls_shift/su_mean 0.000
_refine_ls_structure_factor_coef Fsqd
_refine_ls_weighting_details 'w=1/[\s^2^(Fo^2^)+(0.0149P)^2^+8.8459P] where P=(Fo^2^+2Fc^2^)/3'
_refine_ls_weighting_scheme calc
_refine_ls_wR_factor_gt 0.1047
_refine_ls_wR_factor_ref 0.1070
_reflns_Friedel_coverage 0.000
_reflns_number_gt 6855
_reflns_number_total 7510
_reflns_threshold_expression 'I > 2\s(I)'
_cod_data_source_file c8sc05657a2.cif
_cod_data_source_block P8_18132
_cod_database_code 1550576
_shelx_shelxl_version_number 2014/7
_shelx_space_group_comment
; 
The symmetry employed for this shelxl refinement is uniquely defined 
by the following loop, which should always be used as a source of 
symmetry information in preference to the above space-group names. 
They are only intended as comments. 
;

loop_
_space_group_symop_operation_xyz
'x, y, z'
'-x, y+1/2, -z+1/2'
'-x, -y, -z'
'x, -y-1/2, z-1/2'

loop_
_atom_site_label
_atom_site_type_symbol
_atom_site_fract_x
_atom_site_fract_y
_atom_site_fract_z
_atom_site_U_iso_or_equiv
_atom_site_adp_type
_atom_site_occupancy
_atom_site_site_symmetry_order
_atom_site_calc_flag
_atom_site_refinement_flags_posn
_atom_site_refinement_flags_adp
Ru1 Ru 0.66225(2) 0.61546(3) 0.58944(2) 0.01810(6) Uani 1 1 d . .
Cl1 Cl 0.83421(6) 0.26813(12) 0.66818(5) 0.0338(2) Uani 1 1 d . .
Cl2 Cl 0.68936(5) 0.40338(13) 0.50662(4) 0.02908(17) Uani 1 1 d . .
Cl3 Cl 0.61652(5) 0.34544(11) 0.64194(4) 0.02360(15) Uani 1 1 d . .
P1 P 0.80535(5) 0.55039(13) 0.64984(4) 0.02268(16) Uani 1 1 d . .
O1 O 0.84075(17) 0.8233(3) 0.73375(14) 0.0325(6) Uani 1 1 d . .
C1 C 0.8284(2) 0.6537(5) 0.73553(17) 0.0277(7) Uani 1 1 d . .
C2 C 0.8305(2) 0.5458(6) 0.79815(18) 0.0320(8) Uani 1 1 d . .
C3 C 0.7804(3) 0.3864(7) 0.8005(2) 0.0396(9) Uani 1 1 d . .
H3 H 0.7436 0.3353 0.7606 0.048 Uiso 1 1 calc R U
C4 C 0.7842(3) 0.3003(8) 0.8623(2) 0.0443(10) Uani 1 1 d . .
H4 H 0.7507 0.1900 0.8643 0.053 Uiso 1 1 calc R U
C5 C 0.8371(3) 0.3780(8) 0.9198(2) 0.0466(11) Uani 1 1 d . .
H5 H 0.8396 0.3218 0.9617 0.056 Uiso 1 1 calc R U
C6 C 0.8863(3) 0.5372(9) 0.9167(2) 0.0487(12) Uani 1 1 d . .
H6 H 0.9233 0.5879 0.9565 0.058 Uiso 1 1 calc R U
C7 C 0.8829(3) 0.6238(7) 0.8570(2) 0.0403(9) Uani 1 1 d . .
H7 H 0.9157 0.7355 0.8558 0.048 Uiso 1 1 calc R U
C8 C 0.9070(2) 0.6206(6) 0.62425(18) 0.0293(7) Uani 1 1 d . .
C9 C 0.8983(3) 0.8275(7) 0.6010(3) 0.0453(11) Uani 1 1 d . .
H9A H 0.9546 0.8704 0.5942 0.068 Uiso 1 1 calc R U
H9B H 0.8828 0.9062 0.6348 0.068 Uiso 1 1 calc R U
H9C H 0.8522 0.8376 0.5590 0.068 Uiso 1 1 calc R U
C10 C 0.9155(3) 0.4987(8) 0.5658(2) 0.0441(11) Uani 1 1 d . .
H10A H 0.8637 0.5170 0.5282 0.066 Uiso 1 1 calc R U
H10B H 0.9197 0.3657 0.5791 0.066 Uiso 1 1 calc R U
H10C H 0.9686 0.5351 0.5527 0.066 Uiso 1 1 calc R U
C11 C 0.9893(2) 0.5998(7) 0.6821(2) 0.0391(9) Uani 1 1 d . .
H11A H 0.9937 0.4697 0.6985 0.059 Uiso 1 1 calc R U
H11B H 0.9855 0.6859 0.7181 0.059 Uiso 1 1 calc R U
H11C H 1.0416 0.6305 0.6670 0.059 Uiso 1 1 calc R U
C12 C 0.6236(4) 0.8636(10) 0.7629(2) 0.0669(18) Uani 1 1 d . .
H12A H 0.6818 0.8053 0.7696 0.100 Uiso 1 1 calc R U
H12B H 0.6027 0.8450 0.8028 0.100 Uiso 1 1 calc R U
H12C H 0.6278 0.9989 0.7547 0.100 Uiso 1 1 calc R U
C13 C 0.5598(3) 0.7737(6) 0.7041(2) 0.0425(10) Uani 1 1 d . .
H13 H 0.5596 0.6350 0.7128 0.051 Uiso 1 1 calc R U
C14 C 0.4659(4) 0.8477(8) 0.6978(3) 0.0546(13) Uani 1 1 d . .
H14A H 0.4626 0.9812 0.6852 0.082 Uiso 1 1 calc R U
H14B H 0.4515 0.8337 0.7405 0.082 Uiso 1 1 calc R U
H14C H 0.4238 0.7753 0.6636 0.082 Uiso 1 1 calc R U
C15 C 0.5840(2) 0.8012(5) 0.63860(18) 0.0271(7) Uani 1 1 d . .
C16 C 0.5268(2) 0.7254(5) 0.57905(18) 0.0264(6) Uani 1 1 d . .
H16 H 0.4800 0.6344 0.5833 0.032 Uiso 1 1 calc R U
C17 C 0.6586(2) 0.9004(4) 0.63211(18) 0.0274(7) Uani 1 1 d . .
H17 H 0.7050 0.9360 0.6732 0.033 Uiso 1 1 calc R U
C18 C 0.6764(2) 0.9221(5) 0.57022(19) 0.0289(7) Uani 1 1 d . .
H18 H 0.7356 0.9706 0.5689 0.035 Uiso 1 1 calc R U
C19 C 0.5445(2) 0.7434(5) 0.51793(17) 0.0263(7) Uani 1 1 d . .
H19 H 0.5102 0.6665 0.4796 0.032 Uiso 1 1 calc R U
C20 C 0.6222(2) 0.8401(5) 0.51233(18) 0.0297(7) Uani 1 1 d . .
C21 C 0.6429(4) 0.8568(8) 0.4464(2) 0.0495(12) Uani 1 1 d . .
H21A H 0.6035 0.7744 0.4140 0.074 Uiso 1 1 calc R U
H21B H 0.7042 0.8191 0.4510 0.074 Uiso 1 1 calc R U
H21C H 0.6347 0.9877 0.4309 0.074 Uiso 1 1 calc R U

loop_
_atom_site_aniso_label
_atom_site_aniso_U_11
_atom_site_aniso_U_22
_atom_site_aniso_U_33
_atom_site_aniso_U_23
_atom_site_aniso_U_13
_atom_site_aniso_U_12
Ru1 0.01627(10) 0.01685(10) 0.01838(10) -0.00122(9) -0.00036(7) -0.00037(8)
Cl1 0.0276(4) 0.0202(4) 0.0468(5) -0.0048(3) -0.0023(3) 0.0042(3)
Cl2 0.0235(3) 0.0354(4) 0.0268(4) -0.0122(3) 0.0039(3) -0.0021(3)
Cl3 0.0235(3) 0.0176(3) 0.0273(3) 0.0014(3) 0.0023(3) -0.0004(3)
P1 0.0175(3) 0.0248(4) 0.0226(4) -0.0008(3) -0.0004(3) 0.0016(3)
O1 0.0297(12) 0.0149(10) 0.0454(15) -0.0081(10) -0.0032(11) -0.0010(9)
C1 0.0237(14) 0.0287(17) 0.0268(15) -0.0028(13) -0.0003(12) 0.0030(13)
C2 0.0241(15) 0.041(2) 0.0291(17) 0.0001(15) 0.0039(13) 0.0049(15)
C3 0.0305(18) 0.050(2) 0.0358(19) 0.0037(19) 0.0037(15) 0.0015(18)
C4 0.033(2) 0.054(3) 0.048(2) 0.007(2) 0.0148(18) 0.0025(19)
C5 0.039(2) 0.071(3) 0.033(2) 0.015(2) 0.0142(17) 0.009(2)
C6 0.040(2) 0.076(4) 0.0294(19) 0.004(2) 0.0065(16) 0.005(2)
C7 0.0321(18) 0.054(3) 0.0314(18) 0.0006(19) 0.0034(15) 0.0017(19)
C8 0.0185(13) 0.0343(18) 0.0337(17) -0.0003(15) 0.0046(12) 0.0003(13)
C9 0.0313(19) 0.042(2) 0.065(3) 0.012(2) 0.019(2) -0.0020(17)
C10 0.0289(18) 0.063(3) 0.042(2) -0.015(2) 0.0113(16) -0.0006(19)
C11 0.0188(14) 0.048(2) 0.046(2) -0.0105(19) -0.0001(14) 0.0024(16)
C12 0.072(4) 0.098(5) 0.029(2) -0.001(3) 0.011(2) 0.034(4)
C13 0.066(3) 0.031(2) 0.038(2) 0.0030(17) 0.027(2) 0.014(2)
C14 0.060(3) 0.061(3) 0.052(3) -0.004(2) 0.031(2) 0.009(3)
C15 0.0355(17) 0.0166(14) 0.0293(16) 0.0007(12) 0.0085(13) 0.0063(13)
C16 0.0224(14) 0.0188(14) 0.0366(17) -0.0024(13) 0.0056(13) 0.0032(11)
C17 0.0313(16) 0.0128(13) 0.0318(16) -0.0032(12) -0.0030(13) 0.0003(12)
C18 0.0238(15) 0.0189(15) 0.0378(18) 0.0053(13) -0.0028(13) -0.0017(12)
C19 0.0218(14) 0.0234(15) 0.0269(15) -0.0015(12) -0.0058(12) 0.0033(12)
C20 0.0320(17) 0.0282(17) 0.0259(15) 0.0075(13) 0.0025(13) 0.0007(14)
C21 0.065(3) 0.054(3) 0.032(2) 0.013(2) 0.018(2) 0.003(2)

loop_
_atom_type_symbol
_atom_type_description
_atom_type_scat_dispersion_real
_atom_type_scat_dispersion_imag
_atom_type_scat_source
C C 0.0033 0.0016 'International Tables Vol C Tables 4.2.6.8 and 6.1.1.4'
H H 0.0000 0.0000 'International Tables Vol C Tables 4.2.6.8 and 6.1.1.4'
Cl Cl 0.1484 0.1585 'International Tables Vol C Tables 4.2.6.8 and 6.1.1.4'
O O 0.0106 0.0060 'International Tables Vol C Tables 4.2.6.8 and 6.1.1.4'
P P 0.1023 0.0942 'International Tables Vol C Tables 4.2.6.8 and 6.1.1.4'
Ru Ru -1.2594 0.8363 'International Tables Vol C Tables 4.2.6.8 and 6.1.1.4'

loop_
_geom_angle_atom_site_label_1
_geom_angle_atom_site_label_2
_geom_angle_atom_site_label_3
_geom_angle
C17 Ru1 C16 66.05(13)
C17 Ru1 C15 36.88(13)
C16 Ru1 C15 37.50(13)
C17 Ru1 C20 66.78(14)
C16 Ru1 C20 66.35(14)
C15 Ru1 C20 79.86(14)
C17 Ru1 C18 36.65(14)
C16 Ru1 C18 77.26(13)
C15 Ru1 C18 66.43(14)
C20 Ru1 C18 36.72(13)
C17 Ru1 C19 78.07(12)
C16 Ru1 C19 35.99(13)
C15 Ru1 C19 66.82(13)
C20 Ru1 C19 37.37(13)
C18 Ru1 C19 65.81(12)
C17 Ru1 P1 95.04(9)
C16 Ru1 P1 152.97(10)
C15 Ru1 P1 116.32(10)
C20 Ru1 P1 125.62(10)
C18 Ru1 P1 99.38(9)
C19 Ru1 P1 162.99(10)
C17 Ru1 Cl3 120.05(10)
C16 Ru1 Cl3 85.96(10)
C15 Ru1 Cl3 89.63(9)
C20 Ru1 Cl3 146.44(10)
C18 Ru1 Cl3 155.77(11)
C19 Ru1 Cl3 109.30(10)
P1 Ru1 Cl3 87.64(3)
C17 Ru1 Cl2 152.25(10)
C16 Ru1 Cl2 119.63(9)
C15 Ru1 Cl2 157.13(10)
C20 Ru1 Cl2 89.96(10)
C18 Ru1 Cl2 115.74(11)
C19 Ru1 Cl2 92.73(9)
P1 Ru1 Cl2 86.26(3)
Cl3 Ru1 Cl2 87.69(3)
C1 P1 C8 101.62(17)
C1 P1 Cl1 102.97(12)
C8 P1 Cl1 98.45(13)
C1 P1 Ru1 110.83(11)
C8 P1 Ru1 124.75(12)
Cl1 P1 Ru1 115.35(5)
O1 C1 C2 124.0(3)
O1 C1 P1 110.4(3)
C2 C1 P1 125.6(3)
C3 C2 C7 120.1(4)
C3 C2 C1 124.2(3)
C7 C2 C1 115.6(4)
C2 C3 C4 119.7(4)
C2 C3 H3 120.1
C4 C3 H3 120.1
C5 C4 C3 119.3(5)
C5 C4 H4 120.3
C3 C4 H4 120.3
C6 C5 C4 120.2(4)
C6 C5 H5 119.9
C4 C5 H5 119.9
C7 C6 C5 121.3(4)
C7 C6 H6 119.3
C5 C6 H6 119.3
C6 C7 C2 119.3(5)
C6 C7 H7 120.3
C2 C7 H7 120.3
C11 C8 C10 109.9(3)
C11 C8 C9 109.1(3)
C10 C8 C9 107.9(4)
C11 C8 P1 111.0(3)
C10 C8 P1 109.6(3)
C9 C8 P1 109.3(3)
C8 C9 H9A 109.5
C8 C9 H9B 109.5
H9A C9 H9B 109.5
C8 C9 H9C 109.5
H9A C9 H9C 109.5
H9B C9 H9C 109.5
C8 C10 H10A 109.5
C8 C10 H10B 109.5
H10A C10 H10B 109.5
C8 C10 H10C 109.5
H10A C10 H10C 109.5
H10B C10 H10C 109.5
C8 C11 H11A 109.5
C8 C11 H11B 109.5
H11A C11 H11B 109.5
C8 C11 H11C 109.5
H11A C11 H11C 109.5
H11B C11 H11C 109.5
C13 C12 H12A 109.5
C13 C12 H12B 109.5
H12A C12 H12B 109.5
C13 C12 H12C 109.5
H12A C12 H12C 109.5
H12B C12 H12C 109.5
C12 C13 C15 113.9(4)
C12 C13 C14 110.1(4)
C15 C13 C14 109.9(4)
C12 C13 H13 107.6
C15 C13 H13 107.6
C14 C13 H13 107.6
C13 C14 H14A 109.5
C13 C14 H14B 109.5
H14A C14 H14B 109.5
C13 C14 H14C 109.5
H14A C14 H14C 109.5
H14B C14 H14C 109.5
C17 C15 C16 117.0(3)
C17 C15 C13 124.2(4)
C16 C15 C13 118.7(4)
C17 C15 Ru1 71.0(2)
C16 C15 Ru1 71.12(19)
C13 C15 Ru1 129.4(2)
C19 C16 C15 122.1(3)
C19 C16 Ru1 72.61(19)
C15 C16 Ru1 71.37(19)
C19 C16 H16 118.3
C15 C16 H16 118.3
Ru1 C16 H16 118.3
C18 C17 C15 121.3(3)
C18 C17 Ru1 72.4(2)
C15 C17 Ru1 72.10(19)
C18 C17 H17 118.9
C15 C17 H17 118.9
Ru1 C17 H17 118.9
C17 C18 C20 121.5(3)
C17 C18 Ru1 70.96(19)
C20 C18 Ru1 71.6(2)
C17 C18 H18 118.5
C20 C18 H18 118.5
Ru1 C18 H18 118.5
C16 C19 C20 120.2(3)
C16 C19 Ru1 71.40(19)
C20 C19 Ru1 71.01(18)
C16 C19 H19 119.3
C20 C19 H19 119.3
Ru1 C19 H19 119.3
C18 C20 C19 117.7(3)
C18 C20 C21 121.7(4)
C19 C20 C21 120.6(4)
C18 C20 Ru1 71.65(19)
C19 C20 Ru1 71.62(19)
C21 C20 Ru1 128.9(3)
C20 C21 H21A 109.5
C20 C21 H21B 109.5
H21A C21 H21B 109.5
C20 C21 H21C 109.5
H21A C21 H21C 109.5
H21B C21 H21C 109.5

loop_
_geom_bond_atom_site_label_1
_geom_bond_atom_site_label_2
_geom_bond_distance
Ru1 C17 2.214(3)
Ru1 C16 2.225(3)
Ru1 C15 2.228(3)
Ru1 C20 2.232(3)
Ru1 C18 2.233(3)
Ru1 C19 2.240(3)
Ru1 P1 2.3178(8)
Ru1 Cl3 2.4073(8)
Ru1 Cl2 2.4105(9)
Cl1 P1 2.0655(13)
P1 C1 1.875(4)
P1 C8 1.881(4)
O1 C1 1.220(4)
C1 C2 1.506(5)
C2 C3 1.386(6)
C2 C7 1.399(5)
C3 C4 1.413(6)
C3 H3 0.9500
C4 C5 1.381(7)
C4 H4 0.9500
C5 C6 1.379(8)
C5 H5 0.9500
C6 C7 1.375(6)
C6 H6 0.9500
C7 H7 0.9500
C8 C11 1.527(5)
C8 C10 1.527(6)
C8 C9 1.540(6)
C9 H9A 0.9800
C9 H9B 0.9800
C9 H9C 0.9800
C10 H10A 0.9800
C10 H10B 0.9800
C10 H10C 0.9800
C11 H11A 0.9800
C11 H11B 0.9800
C11 H11C 0.9800
C12 C13 1.506(7)
C12 H12A 0.9800
C12 H12B 0.9800
C12 H12C 0.9800
C13 C15 1.523(5)
C13 C14 1.541(7)
C13 H13 1.0000
C14 H14A 0.9800
C14 H14B 0.9800
C14 H14C 0.9800
C15 C17 1.405(5)
C15 C16 1.432(5)
C16 C19 1.379(5)
C16 H16 1.0000
C17 C18 1.398(5)
C17 H17 1.0000
C18 C20 1.406(5)
C18 H18 1.0000
C19 C20 1.433(5)
C19 H19 1.0000
C20 C21 1.499(5)
C21 H21A 0.9800
C21 H21B 0.9800
C21 H21C 0.9800
